data_7133034
loop_
_publ_author_name
'Rivera, Mario E.'
'Li, Lei'
'Kolisetti, Aditya'
'Chi, Nina'
'Dai, Mingji'

_publ_section_title
;
 9-Step synthesis of (-)-larikaempferic acid methyl ester enabled by
 skeletal rearrangement.
;
_journal_issue 56
_journal_name_full 'Chemical communications (Cambridge, England)'
_journal_page_first 7164
_journal_page_last 7167
_journal_paper_doi 10.1039/d4cc01462f
_journal_volume 60
_journal_year 2024
_chemical_absolute_configuration rmad
_chemical_formula_moiety '2(C21 H34 O4)'
_chemical_formula_sum 'C42 H68 O8'
_chemical_formula_weight 701.003
_space_group_crystal_system monoclinic
_space_group_IT_number 4
_space_group_name_Hall 'P 2yb'
_space_group_name_H-M_alt 'P 1 21 1'
_symmetry_Int_Tables_number 4
_atom_sites_solution_primary dual
_audit_creation_date 2024-01-09
_audit_creation_method
;
Olex2 1.5-alpha
(compiled 2023.11.24 svn.r209d9fb2 for OlexSys, GUI svn.r6869)
;
_audit_update_record
;
2024-01-17 deposited with the CCDC.	2024-05-08 downloaded from the CCDC.
;
_cell_angle_alpha 90
_cell_angle_beta 102.517(6)
_cell_angle_gamma 90
_cell_formula_units_Z 1
_cell_length_a 6.1621(4)
_cell_length_b 11.6465(6)
_cell_length_c 13.7206(9)
_cell_measurement_reflns_used 1822
_cell_measurement_temperature 105(8)
_cell_measurement_theta_max 72.0970
_cell_measurement_theta_min 3.2810
_cell_volume 961.28(10)
_computing_cell_refinement 'CrysAlisPro 1.171.42.78a (Rigaku OD, 2022)'
_computing_data_collection 'CrysAlisPro 1.171.42.78a (Rigaku OD, 2022)'
_computing_data_reduction 'CrysAlisPro 1.171.42.78a (Rigaku OD, 2022)'
_computing_molecular_graphics 'Olex2 1.5-alpha (Dolomanov et al., 2009)'
_computing_publication_material 'Olex2 1.5-alpha (Dolomanov et al., 2009)'
_computing_structure_refinement 'olex2.refine 1.5-alpha (Bourhis et al., 2015)'
_computing_structure_solution 'SHELXT 2018/2 (Sheldrick, 2018)'
_diffrn_ambient_environment N~2~
_diffrn_ambient_temperature 105(8)
_diffrn_detector 'Hybrid Pixel Array Detector'
_diffrn_detector_area_resol_mean 10.0000
_diffrn_detector_type HyPix
_diffrn_measured_fraction_theta_full 0.9810
_diffrn_measured_fraction_theta_max 0.9332
_diffrn_measurement_details
;
List of Runs (angles in degrees, time in seconds):

  # Type    Start    End  Width  t~exp~   \w     \q     \k     \f   Frames
#--------------------------------------------------------------------------
  1  \w     97.00 128.00   1.00    3.00    --   99.19 125.00-180.00   31
  2  \w    121.00 169.00   1.00    3.00    --   99.19  38.00 -90.00   48
  3  \w    126.00 152.00   1.00    3.00    --   99.19  60.00  -9.00   26
  4  \w     13.00  39.00   1.00    1.00    --   48.16 -60.00-148.00   26
  5  \w     34.00  63.00   1.00    3.00    --   99.19 -60.00-148.00   29
  6  \w     36.00  61.00   1.00    3.00    --   99.19 -57.00-120.00   25
  7  \w     40.00  65.00   1.00    3.00    --   99.19 -57.00 -30.00   25
  8  \w     35.00  60.00   1.00    3.00    --   99.19 -57.00   0.00   25
  9  \w     32.00 106.00   1.00    3.00    --   99.19 -99.00 150.00   74
 10  \w    -62.00   0.00   1.00    1.00    --  -48.16  60.00  -9.00   62
 11  \w     48.00  91.00   1.00    3.00    --   99.19 -99.00 -60.00   43
 12  \w    -28.00  20.00   1.00    1.00    --  -48.16  60.00  -9.00   48
 13  \w    -56.00 -14.00   1.00    3.00    --  -86.25  60.00  -9.00   42
 14  \w    -44.00 -17.00   1.00    3.00    --  -86.25  38.00  90.00   27
 15  \w    -44.00 -13.00   1.00    3.00    --  -86.25  38.00 150.00   31
 16  \w    -41.00 -13.00   1.00    3.00    --  -86.25  38.00 120.00   28
 17  \w    -43.00 -15.00   1.00    3.00    --  -86.25  38.00 -30.00   28
 18  \w    -43.00 -17.00   1.00    3.00    --  -86.25  38.00 -60.00   26
 19  \w    -43.00 -16.00   1.00    3.00    --  -86.25  38.00 -90.00   27
 20  \w    -44.00 -17.00   1.00    3.00    --  -86.25  38.00-180.00   27
 21  \w   -113.00 -37.00   1.00    1.00    --  -48.16 -60.00-148.00   76
 22  \w   -119.00 -38.00   1.00    1.00    --  -48.16 -60.00-148.00   81
 23  \w   -155.00 -73.00   1.00    3.00    --  -86.25 -60.00-148.00   82
 24  \w   -113.00 -86.00   1.00    1.00    --  -48.16-125.00   0.00   27
 25  \w   -102.00 -74.00   1.00    1.00    --  -48.16-125.00  60.00   28
 26  \w     62.00  88.00   1.00    3.00    --   48.16  77.00 -90.00   26
 27  \w     32.00  58.00   1.00    3.00    --   99.19 -57.00  30.00   26
 28  \w     38.00  64.00   1.00    3.00    --   99.19 -60.00-148.00   26
 29  \w   -118.00 -92.00   1.00    3.00    --  -48.16 -19.00  30.00   26
 30  \w    -67.00 -41.00   1.00    3.00    --  -48.16 -19.00  30.00   26
 31  \w    -29.00  12.00   1.00    3.00    --  -48.16  19.00-120.00   41
 32  \w     -7.00  20.00   1.00    3.00    --   48.16 -19.00-150.00   27
 33  \w    -26.00  -1.00   1.00    3.00    --   48.16 -19.00-120.00   25
 34  \w   -101.00 -56.00   1.00    3.00    --  -86.25  77.00 -60.00   45
 35  \w   -106.00 -77.00   1.00    3.00    --  -86.25 -38.00  60.00   29
 36  \w   -153.00-110.00   1.00    3.00    --  -86.25 -38.00  60.00   43
 37  \w   -147.00 -74.00   1.00    3.00    --  -86.25 -38.00 120.00   73
 38  \w   -121.00 -75.00   1.00    3.00    --  -86.25 -38.00  30.00   46
 39  \w    -41.00 -15.00   1.00    3.00    --  -86.25  77.00 -60.00   26
 40  \w   -148.00 -63.00   1.00    3.00    --  -86.25 -77.00 120.00   85
 41  \w   -122.00 -97.00   1.00    3.00    --  -86.25 -99.00-180.00   25
 42  \w    118.00 144.00   1.00    3.00    --   99.19  57.00 -30.00   26
 43  \w     86.00 113.00   1.00    3.00    --   99.19  57.00 -30.00   27
 44  \w     27.00  52.00   1.00    3.00    --   99.19 -57.00-180.00   25
 45  \w    107.00 145.00   1.00    3.00    --   99.19  38.00 150.00   38
;
_diffrn_measurement_device 'four-circle diffractometer'
_diffrn_measurement_device_type 'XtaLAB Synergy, Dualflex, HyPix'
_diffrn_measurement_method '\w scans'
_diffrn_orient_matrix_type 'CrysAlisPro convention (1999,Acta A55,543-557)'
_diffrn_orient_matrix_UB_11 0.1702570000
_diffrn_orient_matrix_UB_12 -0.0177147000
_diffrn_orient_matrix_UB_13 0.0991718000
_diffrn_orient_matrix_UB_21 0.1519157000
_diffrn_orient_matrix_UB_22 0.0917054000
_diffrn_orient_matrix_UB_23 -0.0311811000
_diffrn_orient_matrix_UB_31 -0.1163417000
_diffrn_orient_matrix_UB_32 0.0936514000
_diffrn_orient_matrix_UB_33 0.0492555000
_diffrn_radiation_monochromator mirror
_diffrn_radiation_probe x-ray
_diffrn_radiation_type 'Cu K\a'
_diffrn_radiation_wavelength 1.54184
_diffrn_reflns_av_R_equivalents 0.0552
_diffrn_reflns_av_unetI/netI 0.0494
_diffrn_reflns_Laue_measured_fraction_full 0.9810
_diffrn_reflns_Laue_measured_fraction_max 0.9332
_diffrn_reflns_limit_h_max 7
_diffrn_reflns_limit_h_min -7
_diffrn_reflns_limit_k_max 13
_diffrn_reflns_limit_k_min -13
_diffrn_reflns_limit_l_max 16
_diffrn_reflns_limit_l_min -16
_diffrn_reflns_number 11114
_diffrn_reflns_point_group_measured_fraction_full 0.9585
_diffrn_reflns_point_group_measured_fraction_max 0.8954
_diffrn_reflns_theta_full 67.6840
_diffrn_reflns_theta_max 72.97
_diffrn_reflns_theta_min 5.03
_diffrn_source 'micro-focus sealed X-ray tube'
_diffrn_source_type 'PhotonJet (Cu) X-ray Source'
_exptl_absorpt_coefficient_mu 0.650
_exptl_absorpt_correction_T_max 1.000
_exptl_absorpt_correction_T_min 0.649
_exptl_absorpt_correction_type gaussian
_exptl_absorpt_process_details
;
CrysAlisPro 1.171.42.78a (Rigaku Oxford Diffraction, 2022)
Numerical absorption correction based on gaussian integration over
a multifaceted crystal model
Empirical absorption correction using spherical harmonics,
implemented in SCALE3 ABSPACK scaling algorithm.
;
_exptl_crystal_colour colourless
_exptl_crystal_colour_primary colourless
_exptl_crystal_density_diffrn 1.211
_exptl_crystal_description needle
_exptl_crystal_F_000 385.226
_exptl_crystal_recrystallization_method 'The material was recrystallised from --- by as supplied'
_exptl_crystal_size_max 0.28
_exptl_crystal_size_mid 0.08
_exptl_crystal_size_min 0.07
_refine_diff_density_max 0.3695
_refine_diff_density_min -0.3879
_refine_diff_density_rms 0.0808
_refine_ls_abs_structure_details 'Hooft, R.W.W., Straver, L.H., Spek, A.L. (2010). J. Appl. Cryst., 43, 665-668.'
_refine_ls_abs_structure_Flack -0.26(13)
_refine_ls_d_res_high 0.8063
_refine_ls_d_res_low 8.7888
_refine_ls_goodness_of_fit_ref 1.0552
_refine_ls_hydrogen_treatment mixed
_refine_ls_matrix_type full
_refine_ls_number_constraints 19
_refine_ls_number_parameters 405
_refine_ls_number_reflns 3443
_refine_ls_number_restraints 867
_refine_ls_restrained_S_all 0.9309
_refine_ls_R_factor_all 0.0657
_refine_ls_R_factor_gt 0.0649
_refine_ls_shift/su_max 0.0007
_refine_ls_shift/su_mean 0.0001
_refine_ls_structure_factor_coef Fsqd
_refine_ls_weighting_details 'w=1/[\s^2^(Fo^2^)+(0.0000P)^2^+2.1751P] where P=(Fo^2^+2Fc^2^)/3'
_refine_ls_weighting_scheme calc
_refine_ls_wR_factor_gt 0.1264
_refine_ls_wR_factor_ref 0.1268
_reflns_Friedel_coverage 0.854
_reflns_limit_h_max 7
_reflns_limit_h_min -7
_reflns_limit_k_max 13
_reflns_limit_k_min -13
_reflns_limit_l_max 16
_reflns_limit_l_min -16
_reflns_number_gt 3410
_reflns_number_total 3443
_reflns_threshold_expression I>=2u(I)
_cod_data_source_file d4cc01462f2.cif
_cod_data_source_block MER-2023-05_Cu
_cod_depositor_comments 'Adding full bibliography for 7133034--7133036.cif.'
_cod_original_sg_symbol_Hall ' P 2yb'
_cod_database_code 7133034
_chemical_oxdiff_formula 'C42  H68  O8  '
_olex2_refinement_description
;
1. Twinned data refinement
 Scales: 0.8(3)
 0.10(3) 0.2(3) -0.08(3)
2. Fixed Uiso
 At 1.5 times of:
  All C(H) groups, All C(H,H) groups
3. Restrained distances
 H1-O1
 0.955 with sigma of 0.02
 C19-H19C = C20-H20C = C21-H21A = C15-H15B
 1.01 with sigma of 0.01
4. Uiso/Uaniso restraints and constraints
Uiso(H5B) = Uiso(H5A) = Uiso(H6B) = Uiso(H6A)
Uiso(H7B) = Uiso(H7A)
5. Rigid body (RIGU) restrains
 C8, O1, C1, C2, C10, C3, C15, C7, C14, C9, C11, C4, C6, O2, C13, C12, C16,
 C21, C5, C18, O4, O3, C20, C19, C17
 with sigma for 1-2 distances of 0.0002 and sigma for 1-3 distances of 0.002
 C10, O1, C1, C2, C8, C3, C15, C7, C14, C9, C11, C4, C6, O2, C13, C12, C16,
 C21, C5, C18, O4, O3, C20, C19, C17
 with sigma for 1-2 distances of 0.0002 and sigma for 1-3 distances of 0.004
 O1, H1
 with sigma for 1-2 distances of 0.002 and sigma for 1-3 distances of 0.004
 O1, H1, C2, C14, C3, H3, C1, C8, H8, C11, H11A, H11B, C15, H15A, H15C, C18,
 H18, C12, H12, C9, H9A, H9B, C10, H10A, H10B, C13, H13A, H13B, C20, H20A, H20B,
  H20C, C19, H19A, H19B, H19C, H15B, C7, C4, O2
 with sigma for 1-2 distances of 0.002 and sigma for 1-3 distances of 0.004
 O3, C17, H17A, H17B, H17C
 with sigma for 1-2 distances of 0.002 and sigma for 1-3 distances of 0.004
 C6, H6A, H6B, H5A, H5B, C7, H7A, H7B, C4, C2, C5
 with sigma for 1-2 distances of 0.002 and sigma for 1-3 distances of 0.004
 C21, H21A, H21B, H21C, C4, C16, C3, C5
 with sigma for 1-2 distances of 0.002 and sigma for 1-3 distances of 0.004
6. Others
 Fixed Uiso: H12(0.031303) H8(0.01831) H9A(0.021919) H9B(0.021919)
7.a Ternary CH refined with riding coordinates:
 C18(H18)
7.b Secondary CH2 refined with riding coordinates and stretchable bonds:
 C6(H6A,H6B), C5(H5A,H5B), C7(H7A,H7B), C13(H13A,H13B), C11(H11A,H11B),
 C10(H10A,H10B), C9(H9A,H9B)
7.c Idealised Me refined with riding coordinates and stretchable bonds:
 C15(H15A,H15B,H15C), C19(H19A,H19B,H19C), C20(H20A,H20B,H20C), C21(H21A,H21B,
 H21C)
7.d Idealised tetrahedral OH refined with riding coordinates and stretchable
bonds:
 O1(H1)
;
_olex2_refine_details
;
Refinement using NoSpherA2, an implementation of
NOn-SPHERical Atom-form-factors in Olex2.
Please cite:
F. Kleemiss et al. Chem. Sci. DOI 10.1039/D0SC05526C - 2021
NoSpherA2 implementation of HAR makes use of
tailor-made aspherical atomic form factors calculated
on-the-fly from a Hirshfeld-partitioned electron density (ED) - not from
spherical-atom form factors.

The ED is calculated from a gaussian basis set single determinant SCF
wavefunction - either Hartree-Fock or DFT using selected funtionals
 - for a fragment of the crystal.
This fragment can be embedded in an electrostatic crystal field by employing cluster charges
or modelled using implicit solvation models, depending on the software used.
The following options were used:
   SOFTWARE:       ORCA
   PARTITIONING:   NoSpherA2
   INT ACCURACY:   Normal
   METHOD:         PBE
   BASIS SET:      def2-TZVP
   CHARGE:         0
   MULTIPLICITY:   1
   SOLVATION:      Methanol
   DATE:           2024-01-09_17-42-45
;
_olex2_diffrn_ambient_temperature_device 'Oxford Cryosystems'
_olex2_exptl_crystal_mounting_method 'The crystal was mounted on a loop'
_olex2_submission_special_instructions 'No special instructions were received'
_oxdiff_exptl_absorpt_empirical_details
;
Empirical correction (ABSPACK) includes:
- Absorption correction using spherical harmonics
- Frame scaling
;
_oxdiff_exptl_absorpt_empirical_full_max 1.226
_oxdiff_exptl_absorpt_empirical_full_min 0.807

loop_
_space_group_symop_id
_space_group_symop_operation_xyz
1 x,y,z
2 -x,y+1/2,-z

loop_
_atom_site_label
_atom_site_type_symbol
_atom_site_fract_x
_atom_site_fract_y
_atom_site_fract_z
_atom_site_U_iso_or_equiv
_atom_site_adp_type
_atom_site_occupancy
_atom_site_refinement_flags_posn
_atom_site_refinement_flags_adp
O1 O 0.9421(3) 0.57526(18) 0.45091(15) 0.0134(4) Uani 1.000000 D U
H1 H 0.9945(10) 0.6488(13) 0.4409(2) 0.021(9) Uani 1.000000 DGR U
O4 O 0.9556(4) 0.3442(2) 0.18151(16) 0.0257(6) Uani 1.000000 . U
O2 O 0.8879(4) 0.29529(19) 0.49098(18) 0.0241(5) Uani 1.000000 . U
O3 O 0.7698(4) 0.3739(2) 0.02519(16) 0.0225(5) Uani 1.000000 . U
C2 C 0.6201(5) 0.6041(3) 0.3114(2) 0.0124(5) Uani 1.000000 . U
C14 C 0.7936(5) 0.3804(3) 0.5090(2) 0.0162(6) Uani 1.000000 . U
C3 C 0.7014(5) 0.4952(3) 0.2657(2) 0.0130(5) Uani 1.000000 . U
H3 H 0.888(6) 0.497(3) 0.286(2) 0.015(4) Uani 1.000000 . U
C16 C 0.8128(5) 0.3943(3) 0.1242(2) 0.0167(6) Uani 1.000000 . U
C1 C 0.7044(5) 0.5749(3) 0.4251(2) 0.0118(4) Uani 1.000000 . U
C8 C 0.6348(5) 0.4455(3) 0.4276(2) 0.0122(5) Uani 1.000000 . U
H8 H 0.465(6) 0.440(3) 0.445(2) 0.0183(8) Uiso 1.000000 R U
C11 C 0.7103(6) 0.6324(3) 0.6084(2) 0.0194(6) Uani 1.000000 . U
H11A H 0.6432(17) 0.6887(14) 0.6478(10) 0.026(4) Uani 1.000000 GR U
H11B H 0.873(4) 0.6476(5) 0.6218(4) 0.021(4) Uani 1.000000 GR U
C15 C 0.3667(5) 0.6189(3) 0.2891(2) 0.0177(6) Uani 1.000000 D U
H15A H 0.2964(8) 0.5471(6) 0.3079(3) 0.023(4) Uani 1.000000 GR U
H15B H 0.3274(6) 0.6849(6) 0.3287(4) 0.024(4) Uani 1.000000 DGR U
H15C H 0.3109(7) 0.6343(3) 0.2162(6) 0.020(4) Uani 1.000000 GR U
C6 C 0.6817(6) 0.7121(3) 0.1604(2) 0.0178(6) Uani 1.000000 . U
H6A H 0.760(2) 0.7820(18) 0.1378(6) 0.028(5) Uiso 1.000000 GR U
H6B H 0.514(4) 0.7217(4) 0.1332(7) 0.028(5) Uiso 1.000000 GR U
C18 C 0.6852(6) 0.5052(3) 0.7583(2) 0.0239(6) Uani 1.000000 . U
H18 H 0.6565(6) 0.4225(3) 0.7738(2) 0.025(4) Uani 1.000000 R U
C21 C 0.4230(5) 0.4706(3) 0.0945(2) 0.0185(7) Uani 1.000000 D U
H21A H 0.4212(5) 0.4463(3) 0.0238(6) 0.023(4) Uani 1.000000 DGR U
H21B H 0.3537(8) 0.4086(6) 0.1291(4) 0.023(4) Uani 1.000000 GR U
H21C H 0.3357(9) 0.5440(6) 0.0937(2) 0.023(4) Uani 1.000000 GR U
C12 C 0.6728(6) 0.5117(3) 0.6444(2) 0.0209(6) Uani 1.000000 . U
H12 H 0.504(6) 0.478(3) 0.614(3) 0.0313(9) Uiso 1.000000 R U
C9 C 0.6190(5) 0.3965(3) 0.3211(2) 0.0146(6) Uani 1.000000 . U
H9A H 0.468(4) 0.3764(6) 0.2904(8) 0.0219(9) Uiso 1.000000 GR U
H9B H 0.712(2) 0.3297(17) 0.3228(2) 0.0219(9) Uiso 1.000000 GR U
C4 C 0.6644(5) 0.4905(3) 0.1508(2) 0.0144(5) Uani 1.000000 . U
C5 C 0.7597(5) 0.6040(3) 0.1161(2) 0.0161(6) Uani 1.000000 . U
H5A H 0.7161(11) 0.6088(3) 0.0430(18) 0.028(5) Uiso 1.000000 GR U
H5B H 0.923(4) 0.6009(3) 0.1346(5) 0.028(5) Uiso 1.000000 GR U
C7 C 0.7293(5) 0.7097(3) 0.2755(2) 0.0138(6) Uani 1.000000 . U
H7A H 0.6662(17) 0.785(2) 0.3021(8) 0.033(7) Uiso 1.000000 GR U
H7B H 0.903(5) 0.7072(3) 0.3043(8) 0.033(7) Uiso 1.000000 GR U
C10 C 0.6108(6) 0.6522(3) 0.4958(2) 0.0171(6) Uani 1.000000 . U
H10A H 0.6399(8) 0.743(2) 0.4776(5) 0.021(4) Uani 1.000000 GR U
H10B H 0.429(4) 0.6390(4) 0.4819(4) 0.020(4) Uani 1.000000 GR U
C17 C 0.9056(6) 0.2886(3) -0.0063(3) 0.0244(8) Uani 1.000000 . U
H17A H 1.087(6) 0.302(3) 0.023(3) 0.027(4) Uani 1.000000 . U
H17B H 0.865(6) 0.290(3) -0.088(3) 0.027(4) Uani 1.000000 . U
H17C H 0.866(6) 0.215(3) 0.013(3) 0.026(4) Uani 1.000000 . U
C13 C 0.8306(5) 0.4234(3) 0.6159(2) 0.0184(6) Uani 1.000000 . U
H13A H 0.8297(5) 0.3531(17) 0.6608(11) 0.024(4) Uani 1.000000 GR U
H13B H 0.988(4) 0.4575(8) 0.6340(5) 0.022(4) Uani 1.000000 GR U
C20 C 0.9126(6) 0.5355(3) 0.8209(2) 0.0272(8) Uani 1.000000 D U
H20A H 1.0296(11) 0.4862(5) 0.7997(3) 0.032(4) Uani 1.000000 GR U
H20B H 0.9451(7) 0.6193(7) 0.8109(3) 0.037(4) Uani 1.000000 GR U
H20C H 0.9147(6) 0.5211(3) 0.8939(6) 0.036(4) Uani 1.000000 DGR U
C19 C 0.5039(7) 0.5761(4) 0.7898(3) 0.0367(9) Uani 1.000000 D U
H19A H 0.5466(7) 0.6598(8) 0.7924(3) 0.037(4) Uani 1.000000 GR U
H19B H 0.3592(14) 0.5651(4) 0.7398(5) 0.041(4) Uani 1.000000 GR U
H19C H 0.4862(7) 0.5504(4) 0.8578(6) 0.040(5) Uani 1.000000 DGR U

loop_
_atom_site_aniso_label
_atom_site_aniso_U_11
_atom_site_aniso_U_22
_atom_site_aniso_U_33
_atom_site_aniso_U_12
_atom_site_aniso_U_13
_atom_site_aniso_U_23
O1 0.0142(7) 0.0121(11) 0.0134(10) 0.0003(4) 0.0017(3) -0.0009(8)
H1 0.013(9) 0.013(3) 0.03(2) 0.001(2) 0.001(5) 0.005(4)
O4 0.0301(11) 0.0330(13) 0.0110(9) 0.0163(7) -0.0018(6) -0.0044(7)
O2 0.0311(12) 0.0170(9) 0.0211(12) 0.0104(6) -0.0012(8) 0.0004(6)
O3 0.0264(11) 0.0259(12) 0.0127(7) 0.0037(8) -0.0009(4) -0.0030(4)
C2 0.0146(9) 0.0090(7) 0.0129(7) -0.0010(5) 0.0014(3) 0.0007(3)
C14 0.0187(11) 0.0110(9) 0.0169(8) 0.0022(6) -0.0009(5) 0.0022(4)
C3 0.0149(11) 0.0097(8) 0.0133(7) -0.0006(5) 0.0006(4) -0.0001(3)
H3 0.015(2) 0.015(9) 0.014(7) -0.0006(11) 0.0009(10) -0.004(3)
C16 0.0178(10) 0.0180(10) 0.0125(7) 0.0019(6) -0.0008(4) -0.0015(4)
C1 0.0143(7) 0.0079(8) 0.0128(7) 0.0003(4) 0.0017(3) 0.0004(3)
C8 0.0140(11) 0.0078(8) 0.0140(8) 0.0004(4) 0.0013(4) 0.0008(3)
C11 0.0265(15) 0.0163(11) 0.0163(8) 0.0034(7) 0.0065(6) 0.0019(4)
H11A 0.031(7) 0.023(5) 0.027(6) 0.003(3) 0.011(3) -0.004(2)
H11B 0.027(2) 0.020(9) 0.017(8) 0.0025(13) 0.0063(12) 0.002(3)
C15 0.0148(9) 0.0185(16) 0.0188(14) 0.0001(5) 0.0017(4) 0.0024(11)
H15A 0.023(7) 0.021(4) 0.026(8) -0.003(2) 0.006(3) 0.003(2)
H15B 0.021(8) 0.024(4) 0.027(7) 0.002(2) 0.003(3) -0.002(2)
H15C 0.017(8) 0.024(9) 0.020(2) -0.000(3) 0.0014(12) 0.0032(16)
C6 0.0185(14) 0.0161(8) 0.0172(10) -0.0019(7) 0.0008(6) 0.0035(4)
C18 0.0288(12) 0.0252(15) 0.0165(10) -0.0043(8) 0.0027(5) 0.0023(4)
H18 0.029(8) 0.027(3) 0.019(8) -0.0045(16) 0.002(3) 0.0037(14)
C21 0.0151(9) 0.0221(18) 0.0164(13) -0.0033(6) -0.0007(5) 0.0001(10)
H21A 0.022(9) 0.028(8) 0.018(3) -0.005(3) 0.0012(16) -0.0021(18)
H21B 0.023(7) 0.025(5) 0.022(7) -0.005(2) 0.004(3) 0.001(3)
H21C 0.020(7) 0.025(4) 0.023(8) -0.001(2) 0.000(3) -0.000(2)
C12 0.0279(13) 0.0172(11) 0.0166(10) 0.0016(7) 0.0028(5) 0.0030(4)
C9 0.0187(14) 0.0100(8) 0.0146(8) -0.0014(6) 0.0026(5) -0.0004(4)
C4 0.0145(9) 0.0144(8) 0.0132(7) -0.0017(5) 0.0006(4) -0.0005(3)
C5 0.0132(12) 0.0164(8) 0.0161(12) -0.0026(6) -0.0026(6) 0.0025(4)
C7 0.0128(12) 0.0101(9) 0.0172(10) -0.0003(6) 0.0006(6) 0.0035(4)
C10 0.0255(13) 0.0107(11) 0.0161(9) 0.0041(7) 0.0068(5) 0.0009(4)
H10A 0.030(9) 0.011(2) 0.023(8) 0.0037(16) 0.010(4) 0.0017(15)
H10B 0.025(2) 0.014(9) 0.022(9) 0.0041(13) 0.0069(12) 0.004(4)
C17 0.0235(16) 0.0259(16) 0.0216(17) 0.0005(10) -0.0002(9) -0.0080(9)
H17A 0.024(3) 0.025(10) 0.029(9) 0.0010(16) -0.0007(16) -0.011(4)
H17B 0.030(9) 0.026(9) 0.021(3) -0.001(4) 0.0001(13) -0.0081(13)
H17C 0.026(8) 0.026(3) 0.022(8) -0.0006(19) -0.002(3) -0.0072(19)
C13 0.0228(13) 0.0136(12) 0.0174(9) -0.0030(7) 0.0012(5) 0.0010(5)
H13A 0.033(9) 0.016(4) 0.022(6) -0.004(2) 0.002(3) 0.004(2)
H13B 0.024(3) 0.015(8) 0.025(8) -0.0035(19) 0.0017(16) -0.001(3)
C20 0.0292(12) 0.034(2) 0.0173(14) -0.0057(9) 0.0031(7) -0.0001(11)
H20A 0.034(5) 0.041(7) 0.020(8) -0.001(3) 0.004(3) -0.000(3)
H20B 0.044(9) 0.036(3) 0.029(9) -0.0083(16) 0.007(4) 0.0011(17)
H20C 0.045(9) 0.043(9) 0.019(2) -0.006(4) 0.0063(16) 0.0011(17)
C19 0.0413(16) 0.046(2) 0.0233(17) 0.0102(11) 0.0077(8) 0.0040(11)
H19A 0.040(9) 0.046(3) 0.025(9) 0.0110(18) 0.009(4) 0.0037(17)
H19B 0.042(4) 0.058(10) 0.024(6) 0.008(2) 0.007(2) 0.004(3)
H19C 0.043(9) 0.053(9) 0.024(3) 0.009(4) 0.008(2) 0.006(2)

loop_
_atom_type_symbol
_atom_type_scat_dispersion_real
_atom_type_scat_dispersion_imag
_atom_type_scat_source
_atom_type_scat_dispersion_source
C 0.01788 0.00908 'NoSpherA2: Chem.Sci. 2021, DOI:10.1039/D0SC05526C' 'Brennan, Cowan, Rev. Sci. Instrum., 1992, 63, 850'
H 0.00000 0.00000 'NoSpherA2: Chem.Sci. 2021, DOI:10.1039/D0SC05526C' 'Brennan, Cowan, Rev. Sci. Instrum., 1992, 63, 850'
O 0.04960 0.03234 'NoSpherA2: Chem.Sci. 2021, DOI:10.1039/D0SC05526C' 'Brennan, Cowan, Rev. Sci. Instrum., 1992, 63, 850'

loop_
_exptl_crystal_face_index_h
_exptl_crystal_face_index_k
_exptl_crystal_face_index_l
_exptl_crystal_face_perp_dist
0 1 0 0.0400
0 0 9 0.0422
0 0 -9 0.0422
0 -7 -3 0.0441
-3 -1 7 0.0931
0 -8 0 0.0340
0 -3 8 0.0464
0 3 -8 0.0464
4 0 -1 0.1515
-4 0 1 0.1249
0 -8 1 0.0315
0 2 8 0.0462
0 -3 -8 0.0486
0 -2 -8 0.0539
-2 5 4 0.0834
0 7 -3 0.0457
0 -5 -6 0.0437
0 5 6 0.0437
-4 -1 6 0.0996
0 -3 8 0.0446
0 -7 -2 0.0315
0 7 2 0.0419
-3 -3 -1 0.1131

loop_
_geom_angle_atom_site_label_1
_geom_angle_atom_site_label_2
_geom_angle_atom_site_label_3
_geom_angle
_geom_angle_site_symmetry_1
_geom_angle_site_symmetry_3
_geom_angle_publ_flag
C1 O1 H1 109.5 . . ?
C17 O3 C16 115.3(3) . . ?
C1 C2 C3 99.1(2) . . ?
C15 C2 C3 114.6(2) . . ?
C15 C2 C1 109.0(2) . . ?
C7 C2 C3 108.9(2) . . ?
C7 C2 C1 114.7(2) . . ?
C7 C2 C15 110.2(3) . . ?
C8 C14 O2 121.6(3) . . ?
C13 C14 O2 119.5(3) . . ?
C13 C14 C8 118.9(3) . . ?
H3 C3 C2 107.0(18) . . ?
C9 C3 C2 104.1(2) . . ?
C9 C3 H3 108.9(18) . . ?
C4 C3 C2 117.0(3) . . ?
C4 C3 H3 99.7(16) . . ?
C4 C3 C9 119.4(3) . . ?
O3 C16 O4 122.2(3) . . ?
C4 C16 O4 126.0(3) . . ?
C4 C16 O3 111.7(3) . . ?
C2 C1 O1 110.3(2) . . ?
C8 C1 O1 105.5(2) . . ?
C8 C1 C2 101.3(2) . . ?
C10 C1 O1 110.4(2) . . ?
C10 C1 C2 114.5(2) . . ?
C10 C1 C8 114.2(2) . . ?
C1 C8 C14 111.1(2) . . ?
H8 C8 C14 107.4(17) . . ?
H8 C8 C1 109.4(18) . . ?
C9 C8 C14 114.1(3) . . ?
C9 C8 C1 107.1(2) . . ?
C9 C8 H8 107.7(17) . . ?
H11B C11 H11A 107.7 . . ?
C12 C11 H11A 108.78(18) . . ?
C12 C11 H11B 108.78(19) . . ?
C10 C11 H11A 108.78(17) . . ?
C10 C11 H11B 108.78(18) . . ?
C10 C11 C12 113.9(3) . . ?
H15A C15 C2 109.5 . . ?
H15B C15 C2 109.5 . . ?
H15B C15 H15A 109.5 . . ?
H15C C15 C2 109.5 . . ?
H15C C15 H15A 109.5 . . ?
H15C C15 H15B 109.5 . . ?
H6B C6 H6A 107.796562660(16) . . ?
C5 C6 H6A 109.02(17) . . ?
C5 C6 H6B 109.02(17) . . ?
C7 C6 H6A 109.02(17) . . ?
C7 C6 H6B 109.02(17) . . ?
C7 C6 C5 112.8(3) . . ?
C12 C18 H18 106.6(2) . . ?
C20 C18 H18 106.6(2) . . ?
C20 C18 C12 113.4(3) . . ?
C19 C18 H18 106.6(2) . . ?
C19 C18 C12 112.3(3) . . ?
C19 C18 C20 110.9(3) . . ?
H21B C21 H21A 109.5 . . ?
H21C C21 H21A 109.5 . . ?
H21C C21 H21B 109.5 . . ?
C4 C21 H21A 109.5 . . ?
C4 C21 H21B 109.5 . . ?
C4 C21 H21C 109.5 . . ?
C18 C12 C11 113.2(3) . . ?
H12 C12 C11 114(2) . . ?
H12 C12 C18 101.3(19) . . ?
C13 C12 C11 112.9(3) . . ?
C13 C12 C18 109.3(3) . . ?
C13 C12 H12 106(2) . . ?
C8 C9 C3 103.5(2) . . ?
H9A C9 C3 111.06(17) . . ?
H9A C9 C8 111.06(16) . . ?
H9B C9 C3 111.06(17) . . ?
H9B C9 C8 111.06(16) . . ?
H9B C9 H9A 109.0 . . ?
C16 C4 C3 107.7(2) . . ?
C21 C4 C3 115.6(3) . . ?
C21 C4 C16 109.3(2) . . ?
C5 C4 C3 107.4(2) . . ?
C5 C4 C16 105.1(2) . . ?
C5 C4 C21 111.2(3) . . ?
C4 C5 C6 114.0(3) . . ?
H5A C5 C6 108.76(17) . . ?
H5A C5 C4 108.76(16) . . ?
H5B C5 C6 108.76(17) . . ?
H5B C5 C4 108.76(16) . . ?
H5B C5 H5A 107.7 . . ?
C6 C7 C2 110.1(3) . . ?
H7A C7 C2 109.64(17) . . ?
H7A C7 C6 109.64(17) . . ?
H7B C7 C2 109.64(16) . . ?
H7B C7 C6 109.64(17) . . ?
H7B C7 H7A 108.2 . . ?
C11 C10 C1 115.1(3) . . ?
H10A C10 C1 108.51(16) . . ?
H10A C10 C11 108.51(17) . . ?
H10B C10 C1 108.51(17) . . ?
H10B C10 C11 108.51(18) . . ?
H10B C10 H10A 107.5 . . ?
H17A C17 O3 113.7(19) . . ?
H17B C17 O3 106(2) . . ?
H17B C17 H17A 111(3) . . ?
H17C C17 O3 110(2) . . ?
H17C C17 H17A 109(3) . . ?
H17C C17 H17B 107(3) . . ?
C12 C13 C14 120.0(3) . . ?
H13A C13 C14 107.33(17) . . ?
H13A C13 C12 107.33(18) . . ?
H13B C13 C14 107.33(17) . . ?
H13B C13 C12 107.33(18) . . ?
H13B C13 H13A 106.9 . . ?
H20A C20 C18 109.5 . . ?
H20B C20 C18 109.5 . . ?
H20B C20 H20A 109.5 . . ?
H20C C20 C18 109.5 . . ?
H20C C20 H20A 109.5 . . ?
H20C C20 H20B 109.5 . . ?
H19A C19 C18 109.5 . . ?
H19B C19 C18 109.5 . . ?
H19B C19 H19A 109.5 . . ?
H19C C19 C18 109.5 . . ?
H19C C19 H19A 109.5 . . ?
H19C C19 H19B 109.5 . . ?

loop_
_geom_bond_atom_site_label_1
_geom_bond_atom_site_label_2
_geom_bond_distance
_geom_bond_site_symmetry_2
_geom_bond_publ_flag
O1 H1 0.935(16) . ?
O1 C1 1.430(3) . ?
O4 C16 1.197(4) . ?
O2 C14 1.201(4) . ?
O3 C16 1.347(4) . ?
O3 C17 1.425(4) . ?
C2 C3 1.546(4) . ?
C2 C1 1.571(4) . ?
C2 C15 1.534(4) . ?
C2 C7 1.533(4) . ?
C14 C8 1.518(4) . ?
C14 C13 1.520(4) . ?
C3 H3 1.13(3) . ?
C3 C9 1.525(4) . ?
C3 C4 1.543(4) . ?
C16 C4 1.540(4) . ?
C1 C8 1.570(4) . ?
C1 C10 1.525(4) . ?
C8 H8 1.12(3) . ?
C8 C9 1.551(4) . ?
C11 H11A 1.00(2) . ?
C11 H11B 1.00(2) . ?
C11 C12 1.525(4) . ?
C11 C10 1.551(4) . ?
C15 H15A 1.001(8) . ?
C15 H15B 1.001(8) . ?
C15 H15C 1.001(8) . ?
C6 H6A 1.03(3) . ?
C6 H6B 1.03(3) . ?
C6 C5 1.520(4) . ?
C6 C7 1.543(4) . ?
C18 H18 1.0100 . ?
C18 C12 1.551(4) . ?
C18 C20 1.518(5) . ?
C18 C19 1.525(5) . ?
C21 H21A 1.008(8) . ?
C21 H21B 1.008(8) . ?
C21 H21C 1.008(8) . ?
C21 C4 1.538(4) . ?
C12 H12 1.10(4) . ?
C12 C13 1.523(5) . ?
C9 H9A 0.96(2) . ?
C9 H9B 0.96(2) . ?
C4 C5 1.562(4) . ?
C5 H5A 0.98(2) . ?
C5 H5B 0.98(2) . ?
C7 H7A 1.06(3) . ?
C7 H7B 1.06(3) . ?
C10 H10A 1.11(2) . ?
C10 H10B 1.11(2) . ?
C17 H17A 1.12(4) . ?
C17 H17B 1.10(4) . ?
C17 H17C 0.95(4) . ?
C13 H13A 1.03(2) . ?
C13 H13B 1.03(2) . ?
C20 H20A 1.012(8) . ?
C20 H20B 1.012(8) . ?
C20 H20C 1.012(8) . ?
C19 H19A 1.008(8) . ?
C19 H19B 1.008(8) . ?
C19 H19C 1.008(8) . ?

loop_
_geom_hbond_atom_site_label_D
_geom_hbond_atom_site_label_H
_geom_hbond_atom_site_label_A
_geom_hbond_distance_DH
_geom_hbond_distance_HA
_geom_hbond_distance_DA
_geom_hbond_angle_DHA
_geom_hbond_site_symmetry_A
O1 H1 O2 0.935(16) 2.005(14) 2.817(3) 144.3(3) 2_756

loop_
_geom_torsion_atom_site_label_1
_geom_torsion_atom_site_label_2
_geom_torsion_atom_site_label_3
_geom_torsion_atom_site_label_4
_geom_torsion
_geom_torsion_site_symmetry_1
_geom_torsion_site_symmetry_2
_geom_torsion_site_symmetry_3
_geom_torsion_site_symmetry_4
_geom_torsion_publ_flag
O1 C1 C2 C3 67.3(3) . . . . ?
O1 C1 C2 C15 -172.5(2) . . . . ?
O1 C1 C2 C7 -48.5(3) . . . . ?
O1 C1 C8 C14 34.7(3) . . . . ?
O1 C1 C8 C9 -90.5(2) . . . . ?
O1 C1 C10 C11 -49.0(3) . . . . ?
O4 C16 O3 C17 0.1(4) . . . . ?
O4 C16 C4 C3 -10.4(4) . . . . ?
O4 C16 C4 C21 -136.7(4) . . . . ?
O4 C16 C4 C5 103.9(4) . . . . ?
O2 C14 C8 C1 -124.7(3) . . . . ?
O2 C14 C8 C9 -3.6(4) . . . . ?
O2 C14 C13 C12 -164.8(3) . . . . ?
O3 C16 C4 C3 171.9(3) . . . . ?
O3 C16 C4 C21 45.6(3) . . . . ?
O3 C16 C4 C5 -73.8(3) . . . . ?
C2 C3 C9 C8 -34.1(2) . . . . ?
C2 C3 C4 C16 164.3(3) . . . . ?
C2 C3 C4 C21 -73.2(3) . . . . ?
C2 C3 C4 C5 51.5(3) . . . . ?
C2 C1 C8 C14 149.6(2) . . . . ?
C2 C1 C8 C9 24.5(2) . . . . ?
C2 C1 C10 C11 -174.2(3) . . . . ?
C2 C7 C6 C5 -57.1(3) . . . . ?
C14 C8 C1 C10 -86.7(3) . . . . ?
C14 C8 C9 C3 -118.0(3) . . . . ?
C14 C13 C12 C11 -75.4(3) . . . . ?
C14 C13 C12 C18 157.7(3) . . . . ?
C3 C9 C8 C1 5.3(3) . . . . ?
C3 C4 C5 C6 -49.2(3) . . . . ?
C16 C4 C5 C6 -163.8(2) . . . . ?
C1 C10 C11 C12 -60.7(3) . . . . ?
C11 C12 C18 C20 -63.7(3) . . . . ?
C11 C12 C18 C19 63.0(3) . . . . ?
C6 C5 C4 C21 78.1(3) . . . . ?

loop_
_restr_distance_atom_site_label_1
_restr_distance_atom_site_label_2
_restr_distance_site_symmetry_2
_restr_distance_target
_restr_distance_target_weight_param
_restr_distance_diff
H1 O1 1 0.9550 0.0200 0.0196
C15 H15B 1 1.0100 0.0100 0.0092
C21 H21A 1 1.0100 0.0100 0.0020
C20 H20C 1 1.0100 0.0100 -0.0023
C19 H19C 1 1.0100 0.0100 0.0019

loop_
_twin_individual_id
_twin_individual_mass_fraction_refined
1 0.8(3)
2 0.10(3)
3 0.2(3)
4 -0.08(3)

loop_
_exptl_oxdiff_crystal_face_indexfrac_h
_exptl_oxdiff_crystal_face_indexfrac_k
_exptl_oxdiff_crystal_face_indexfrac_l
_exptl_oxdiff_crystal_face_x
_exptl_oxdiff_crystal_face_y
_exptl_oxdiff_crystal_face_z
-0.0032 0.9978 -0.0017 -0.0184 0.0911 0.0937
-0.2189 0.1642 8.7840 0.8310 -0.2921 0.4735
0.2189 -0.1642 -8.7840 -0.8310 0.2921 -0.4735
0.1862 -7.1533 -2.8780 -0.1270 -0.5380 -0.8333
-3.1786 -0.5859 6.7756 0.1412 -0.7479 0.6487
0.0097 -7.5602 -0.0910 0.1266 -0.6890 -0.7136
-0.2706 -3.4996 7.8132 0.7908 -0.6057 0.0886
0.2706 3.4996 -7.8132 -0.7908 0.6057 -0.0886
3.9606 0.1176 -0.7069 0.6021 0.6345 -0.4846
-3.9526 -0.2387 0.6073 -0.6085 -0.6413 0.4674
-0.0549 -7.5203 0.9112 0.2142 -0.7264 -0.6530
0.1332 2.3348 8.1989 0.7944 -0.0213 0.6070
0.4563 -3.3070 -7.9765 -0.6548 0.0148 -0.7557
-0.4940 -1.7304 -8.1545 -0.8621 0.0205 -0.5062
-2.3437 5.4248 4.4192 -0.0569 0.0036 0.9984
0.3002 7.2456 -2.5376 -0.3289 0.7892 0.5186
0.0676 -5.2765 -6.2583 -0.5157 -0.2785 -0.8103
-0.0676 5.2765 6.2583 0.5157 0.2785 0.8103
-3.5210 -1.1056 5.6310 -0.0215 -0.8119 0.5835
0.0669 -3.0905 7.8990 0.8495 -0.5195 0.0919
-0.1297 -7.3522 -1.9449 -0.0847 -0.6333 -0.7693
0.2677 7.3707 1.7165 0.0852 0.6631 0.7437
-3.4685 -3.1316 -0.7187 -0.6063 -0.7917 0.0749

loop_
_restr_rigu_atom_site_label_1
_restr_rigu_atom_site_label_2
_restr_rigu_target_weight_param
_restr_rigu_u13_diff
_restr_rigu_u23_diff
_restr_rigu_u33_diff
O1 H1 0.002000 -0.000041 -0.000027 0.000087
O1 H1 0.002000 -0.000041 -0.000027 0.000087
O1 C2 0.002000 0.000124 -0.000940 0.000376
O1 C2 0.004000 0.000124 -0.000940 0.000376
O1 C2 0.004000 0.000124 -0.000940 0.000376
O1 C1 0.000200 -0.000035 -0.000002 -0.000057
O1 C1 0.000200 -0.000035 -0.000002 -0.000057
O1 C1 0.002000 -0.000035 -0.000002 -0.000057
O1 C8 0.002000 0.001916 0.000971 0.001773
O1 C8 0.004000 0.001916 0.000971 0.001773
O1 C8 0.004000 0.001916 0.000971 0.001773
O1 C10 0.002000 -0.002650 0.006008 -0.003724
O1 C10 0.004000 -0.002650 0.006008 -0.003724
O1 C10 0.004000 -0.002650 0.006008 -0.003724
H1 C1 0.004000 0.002485 0.001158 0.000007
O4 O3 0.002000 0.001416 0.000370 -0.002070
O4 O3 0.004000 0.001416 0.000370 -0.002070
O4 C16 0.000200 0.000028 -0.000012 -0.000007
O4 C16 0.000200 0.000028 -0.000012 -0.000007
O4 C4 0.004000 0.001162 -0.001266 -0.000849
O4 C4 0.002000 0.001162 -0.001266 -0.000849
O2 C14 0.000200 0.000024 -0.000079 -0.000024
O2 C14 0.002000 0.000024 -0.000079 -0.000024
O2 C14 0.000200 0.000024 -0.000079 -0.000024
O2 C8 0.004000 -0.000650 0.000942 0.002024
O2 C8 0.004000 -0.000650 0.000942 0.002024
O2 C8 0.002000 -0.000650 0.000942 0.002024
O2 C13 0.002000 0.005257 -0.000394 -0.000269
O2 C13 0.004000 0.005257 -0.000394 -0.000269
O2 C13 0.004000 0.005257 -0.000394 -0.000269
O3 C16 0.000200 0.000069 -0.000012 -0.000075
O3 C16 0.000200 0.000069 -0.000012 -0.000075
O3 C4 0.002000 -0.003541 -0.000514 0.001800
O3 C4 0.004000 -0.003541 -0.000514 0.001800
O3 C17 0.000200 -0.000049 0.000009 0.000000
O3 C17 0.002000 -0.000049 0.000009 0.000000
O3 C17 0.000200 -0.000049 0.000009 0.000000
O3 H17A 0.004000 -0.001090 -0.000436 0.000758
O3 H17B 0.004000 0.001711 0.004387 -0.004173
O3 H17C 0.004000 -0.003343 -0.001939 -0.002135
C2 C3 0.002000 -0.000157 -0.000027 0.000041
C2 C3 0.000200 -0.000157 -0.000027 0.000041
C2 C3 0.000200 -0.000157 -0.000027 0.000041
C2 H3 0.004000 -0.002316 0.000468 -0.000388
C2 C1 0.000200 0.000130 -0.000109 -0.000005
C2 C1 0.000200 0.000130 -0.000109 -0.000005
C2 C1 0.002000 0.000130 -0.000109 -0.000005
C2 C8 0.002000 0.001638 -0.000231 0.000044
C2 C8 0.004000 0.001638 -0.000231 0.000044
C2 C8 0.004000 0.001638 -0.000231 0.000044
C2 C15 0.000200 -0.000024 -0.000008 -0.000033
C2 C15 0.000200 -0.000024 -0.000008 -0.000033
C2 C15 0.002000 -0.000024 -0.000008 -0.000033
C2 H15A 0.004000 0.000570 0.002182 -0.006780
C2 H15B 0.004000 0.000625 -0.000554 -0.005357
C2 H15C 0.004000 -0.000617 0.001304 -0.002417
C2 C6 0.004000 -0.001294 0.000075 -0.003150
C2 C6 0.004000 -0.001294 0.000075 -0.003150
C2 C6 0.002000 -0.001294 0.000075 -0.003150
C2 C9 0.004000 -0.000062 -0.001074 -0.001131
C2 C9 0.002000 -0.000062 -0.001074 -0.001131
C2 C9 0.004000 -0.000062 -0.001074 -0.001131
C2 C4 0.004000 -0.001645 -0.000567 -0.001143
C2 C4 0.004000 -0.001645 -0.000567 -0.001143
C2 C4 0.002000 -0.001645 -0.000567 -0.001143
C2 C7 0.000200 0.000039 -0.000003 -0.000044
C2 C7 0.002000 0.000039 -0.000003 -0.000044
C2 C7 0.000200 0.000039 -0.000003 -0.000044
C2 C7 0.002000 0.000039 -0.000003 -0.000044
C2 C10 0.002000 -0.003445 -0.002060 -0.000962
C2 C10 0.004000 -0.003445 -0.002060 -0.000962
C2 C10 0.004000 -0.003445 -0.002060 -0.000962
C14 C1 0.004000 0.001727 -0.001932 0.001283
C14 C1 0.002000 0.001727 -0.001932 0.001283
C14 C1 0.004000 0.001727 -0.001932 0.001283
C14 C8 0.002000 0.000025 0.000182 -0.000016
C14 C8 0.000200 0.000025 0.000182 -0.000016
C14 C8 0.000200 0.000025 0.000182 -0.000016
C14 C12 0.002000 0.003581 -0.002448 -0.002249
C14 C12 0.004000 0.003581 -0.002448 -0.002249
C14 C12 0.004000 0.003581 -0.002448 -0.002249
C14 C9 0.002000 0.005000 -0.000733 0.000148
C14 C9 0.004000 0.005000 -0.000733 0.000148
C14 C9 0.004000 0.005000 -0.000733 0.000148
C14 C13 0.000200 -0.000062 -0.000082 -0.000016
C14 C13 0.000200 -0.000062 -0.000082 -0.000016
C14 C13 0.002000 -0.000062 -0.000082 -0.000016
C14 H13A 0.004000 0.000380 -0.002793 -0.003833
C14 H13B 0.004000 -0.001885 0.004769 -0.003935
C3 H3 0.002000 0.000026 0.000251 -0.000113
C3 C16 0.004000 -0.001966 -0.000291 -0.000777
C3 C16 0.002000 -0.001966 -0.000291 -0.000777
C3 C16 0.004000 -0.001966 -0.000291 -0.000777
C3 C1 0.004000 -0.001145 -0.000987 0.000860
C3 C1 0.002000 -0.001145 -0.000987 0.000860
C3 C1 0.004000 -0.001145 -0.000987 0.000860
C3 C8 0.002000 0.000239 -0.001167 0.000346
C3 C8 0.004000 0.000239 -0.001167 0.000346
C3 C8 0.004000 0.000239 -0.001167 0.000346
C3 C15 0.002000 0.002778 -0.003876 -0.002831
C3 C15 0.004000 0.002778 -0.003876 -0.002831
C3 C15 0.004000 0.002778 -0.003876 -0.002831
C3 C21 0.004000 -0.001619 0.001606 -0.000867
C3 C21 0.004000 -0.001619 0.001606 -0.000867
C3 C21 0.002000 -0.001619 0.001606 -0.000867
C3 C9 0.000200 -0.000022 -0.000035 0.000009
C3 C9 0.000200 -0.000022 -0.000035 0.000009
C3 C9 0.002000 -0.000022 -0.000035 0.000009
C3 C4 0.000200 0.000078 0.000118 0.000111
C3 C4 0.002000 0.000078 0.000118 0.000111
C3 C4 0.002000 0.000078 0.000118 0.000111
C3 C4 0.000200 0.000078 0.000118 0.000111
C3 C5 0.002000 -0.001282 -0.000071 -0.002472
C3 C5 0.004000 -0.001282 -0.000071 -0.002472
C3 C5 0.004000 -0.001282 -0.000071 -0.002472
C3 C7 0.002000 0.000562 0.003789 -0.000703
C3 C7 0.004000 0.000562 0.003789 -0.000703
C3 C7 0.004000 0.000562 0.003789 -0.000703
H3 C9 0.004000 0.004811 0.002587 0.002115
H3 C4 0.004000 -0.001588 -0.001425 0.000825
C16 C21 0.002000 0.006108 0.001131 -0.001647
C16 C21 0.004000 0.006108 0.001131 -0.001647
C16 C21 0.004000 0.006108 0.001131 -0.001647
C16 C4 0.000200 -0.000118 -0.000074 -0.000048
C16 C4 0.000200 -0.000118 -0.000074 -0.000048
C16 C4 0.002000 -0.000118 -0.000074 -0.000048
C16 C5 0.002000 0.005157 0.003888 0.000745
C16 C5 0.004000 0.005157 0.003888 0.000745
C16 C5 0.004000 0.005157 0.003888 0.000745
C16 C17 0.004000 0.000782 0.003461 -0.004077
C16 C17 0.002000 0.000782 0.003461 -0.004077
C1 C8 0.002000 0.000058 0.000094 0.000041
C1 C8 0.000200 0.000058 0.000094 0.000041
C1 C8 0.000200 0.000058 0.000094 0.000041
C1 C11 0.004000 -0.000675 -0.003766 -0.003035
C1 C11 0.002000 -0.000675 -0.003766 -0.003035
C1 C11 0.004000 -0.000675 -0.003766 -0.003035
C1 C15 0.002000 -0.000942 0.002194 -0.002232
C1 C15 0.004000 -0.000942 0.002194 -0.002232
C1 C15 0.004000 -0.000942 0.002194 -0.002232
C1 C9 0.004000 -0.000775 0.000020 -0.001168
C1 C9 0.002000 -0.000775 0.000020 -0.001168
C1 C9 0.004000 -0.000775 0.000020 -0.001168
C1 C7 0.002000 -0.001706 -0.001580 -0.000929
C1 C7 0.004000 -0.001706 -0.001580 -0.000929
C1 C7 0.004000 -0.001706 -0.001580 -0.000929
C1 C10 0.000200 -0.000040 0.000019 -0.000014
C1 C10 0.000200 -0.000040 0.000019 -0.000014
C1 C10 0.002000 -0.000040 0.000019 -0.000014
C1 H10A 0.004000 -0.003095 0.000559 -0.003107
C1 H10B 0.004000 -0.001027 0.001616 -0.006111
C8 C9 0.000200 -0.000010 0.000040 -0.000023
C8 C9 0.000200 -0.000010 0.000040 -0.000023
C8 C9 0.002000 -0.000010 0.000040 -0.000023
C8 C10 0.004000 -0.003692 -0.002179 -0.001543
C8 C10 0.004000 -0.003692 -0.002179 -0.001543
C8 C10 0.002000 -0.003692 -0.002179 -0.001543
C8 C13 0.004000 -0.001371 -0.000121 -0.003601
C8 C13 0.004000 -0.001371 -0.000121 -0.003601
C8 C13 0.002000 -0.001371 -0.000121 -0.003601
C11 H11A 0.002000 -0.000114 -0.000214 -0.000375
C11 H11B 0.002000 -0.000262 -0.000100 -0.000105
C11 C18 0.002000 -0.002025 0.000841 -0.002200
C11 C18 0.004000 -0.002025 0.000841 -0.002200
C11 C18 0.004000 -0.002025 0.000841 -0.002200
C11 C12 0.000200 -0.000033 0.000030 0.000001
C11 C12 0.000200 -0.000033 0.000030 0.000001
C11 C12 0.002000 -0.000033 0.000030 0.000001
C11 C10 0.000200 -0.000028 0.000015 0.000004
C11 C10 0.000200 -0.000028 0.000015 0.000004
C11 C10 0.002000 -0.000028 0.000015 0.000004
C11 H10A 0.004000 -0.002228 -0.005479 -0.003086
C11 H10B 0.004000 -0.003575 0.001607 -0.002144
C11 C13 0.002000 -0.005484 0.000290 -0.000742
C11 C13 0.004000 -0.005484 0.000290 -0.000742
C11 C13 0.004000 -0.005484 0.000290 -0.000742
H11A H11B 0.004000 -0.002050 -0.003263 0.000213
H11A C12 0.004000 -0.003496 0.007635 0.004402
H11A C10 0.004000 -0.004614 -0.001393 0.007955
H11B C12 0.004000 0.003204 -0.002046 0.001249
H11B C10 0.004000 -0.000348 0.000192 0.000322
C15 H15A 0.002000 -0.000063 -0.000249 -0.000745
C15 H15B 0.002000 -0.000153 -0.000179 -0.000604
C15 H15C 0.002000 -0.000035 0.000225 -0.000577
C15 C7 0.002000 -0.003124 -0.000451 0.003290
C15 C7 0.004000 -0.003124 -0.000451 0.003290
C15 C7 0.004000 -0.003124 -0.000451 0.003290
H15A H15B 0.004000 -0.004547 -0.006203 -0.001881
H15A H15C 0.004000 -0.000232 0.005471 0.001587
H15B H15C 0.004000 -0.005793 -0.003965 0.001754
C6 C4 0.004000 0.000851 -0.004189 0.002087
C6 C4 0.002000 0.000851 -0.004189 0.002087
C6 C4 0.004000 0.000851 -0.004189 0.002087
C6 C5 0.000200 0.000026 -0.000009 0.000017
C6 C5 0.000200 0.000026 -0.000009 0.000017
C6 C5 0.002000 0.000026 -0.000009 0.000017
C6 C7 0.002000 0.000018 -0.000005 0.000009
C6 C7 0.000200 0.000018 -0.000005 0.000009
C6 C7 0.000200 0.000018 -0.000005 0.000009
C18 H18 0.002000 -0.000209 0.000525 -0.000890
C18 C12 0.000200 -0.000080 0.000055 -0.000051
C18 C12 0.002000 -0.000080 0.000055 -0.000051
C18 C12 0.000200 -0.000080 0.000055 -0.000051
C18 C13 0.004000 0.005636 0.002713 0.002826
C18 C13 0.004000 0.005636 0.002713 0.002826
C18 C13 0.002000 0.005636 0.002713 0.002826
C18 C20 0.000200 -0.000030 -0.000043 -0.000046
C18 C20 0.000200 -0.000030 -0.000043 -0.000046
C18 C20 0.002000 -0.000030 -0.000043 -0.000046
C18 H20A 0.004000 0.001661 0.000011 -0.004519
C18 H20B 0.004000 -0.002742 0.001209 -0.009611
C18 H20C 0.004000 -0.005359 -0.004869 -0.007956
C18 C19 0.002000 0.000097 -0.000041 0.000008
C18 C19 0.000200 0.000097 -0.000041 0.000008
C18 C19 0.000200 0.000097 -0.000041 0.000008
C18 H19A 0.004000 -0.011222 -0.008071 -0.005248
C18 H19B 0.004000 -0.003461 0.001381 -0.007522
C18 H19C 0.004000 -0.000820 0.000965 -0.004422
H18 C12 0.004000 -0.002286 0.000281 0.002808
H18 C20 0.004000 0.002360 -0.002245 -0.001704
H18 C19 0.004000 -0.010597 -0.006258 -0.003997
C21 H21A 0.002000 0.000130 0.000201 -0.000515
C21 H21B 0.002000 0.000100 0.000092 -0.000529
C21 H21C 0.002000 -0.000166 -0.000069 -0.000850
C21 C4 0.002000 0.000018 0.000044 -0.000050
C21 C4 0.000200 0.000018 0.000044 -0.000050
C21 C4 0.000200 0.000018 0.000044 -0.000050
C21 C5 0.002000 -0.001813 0.000292 0.002662
C21 C5 0.004000 -0.001813 0.000292 0.002662
C21 C5 0.004000 -0.001813 0.000292 0.002662
H21A H21B 0.004000 0.001764 -0.004027 0.000230
H21A H21C 0.004000 -0.006146 0.002094 0.000280
H21A C4 0.004000 0.000939 0.000103 0.004265
H21B H21C 0.004000 -0.005942 0.000368 -0.000502
H21B C4 0.004000 0.001326 -0.002236 0.005969
H21C C4 0.004000 0.000881 -0.000050 0.004880
C12 C10 0.002000 -0.000363 -0.002785 0.000937
C12 C10 0.004000 -0.000363 -0.002785 0.000937
C12 C10 0.004000 -0.000363 -0.002785 0.000937
C12 C13 0.002000 0.000058 0.000085 -0.000044
C12 C13 0.000200 0.000058 0.000085 -0.000044
C12 C13 0.000200 0.000058 0.000085 -0.000044
C12 H13A 0.004000 -0.006431 -0.000292 -0.004775
C12 H13B 0.004000 -0.003370 -0.002932 0.000321
C12 C20 0.004000 -0.002504 0.002556 0.000094
C12 C20 0.004000 -0.002504 0.002556 0.000094
C12 C20 0.002000 -0.002504 0.002556 0.000094
C12 C19 0.002000 0.001624 -0.002524 -0.004819
C12 C19 0.004000 0.001624 -0.002524 -0.004819
C12 C19 0.004000 0.001624 -0.002524 -0.004819
C9 C4 0.002000 0.001056 0.001655 -0.000330
C9 C4 0.004000 0.001056 0.001655 -0.000330
C9 C4 0.004000 0.001056 0.001655 -0.000330
C4 C5 0.000200 0.000079 0.000012 -0.000048
C4 C5 0.000200 0.000079 0.000012 -0.000048
C4 C5 0.002000 0.000079 0.000012 -0.000048
C4 C5 0.002000 0.000079 0.000012 -0.000048
C5 C7 0.002000 -0.004439 -0.000751 0.001853
C5 C7 0.004000 -0.004439 -0.000751 0.001853
C5 C7 0.004000 -0.004439 -0.000751 0.001853
C10 H10A 0.002000 0.000371 -0.000313 -0.000381
C10 H10B 0.002000 -0.000393 0.000244 0.000138
H10A H10B 0.004000 -0.002753 -0.001006 0.000590
C17 H17A 0.002000 -0.000023 0.000192 -0.000563
C17 H17B 0.002000 0.000371 -0.000244 0.000283
C17 H17C 0.002000 0.000427 0.000108 0.000042
H17A H17B 0.004000 0.003644 -0.005720 0.001207
H17A H17C 0.004000 0.000733 0.001580 0.000290
H17B H17C 0.004000 0.001502 0.000502 -0.000193
C13 H13A 0.002000 0.000187 -0.000007 -0.000301
C13 H13B 0.002000 -0.000112 -0.000099 -0.000801
H13A H13B 0.004000 0.004323 -0.005160 0.000778
C20 H20A 0.002000 -0.000021 -0.000029 -0.001125
C20 H20B 0.002000 -0.000087 0.000014 -0.001074
C20 H20C 0.002000 0.000014 0.000031 -0.000882
C20 C19 0.002000 -0.014905 -0.001093 -0.005982
C20 C19 0.004000 -0.014905 -0.001093 -0.005982
C20 C19 0.004000 -0.014905 -0.001093 -0.005982
H20A H20B 0.004000 0.009979 0.003587 -0.001244
H20A H20C 0.004000 0.006707 0.001525 -0.003378
H20B H20C 0.004000 -0.003903 0.008185 0.000919
C19 H19A 0.002000 -0.000344 -0.000113 -0.000269
C19 H19B 0.002000 0.000107 0.000247 -0.000257
C19 H19C 0.002000 -0.000217 -0.000108 -0.000001
H19A H19B 0.004000 -0.005137 -0.001944 -0.003218
H19A H19C 0.004000 -0.002778 0.002852 -0.001628
H19B H19C 0.004000 0.000893 -0.001883 0.000198
